data_4300159
loop_
_publ_author_name
'Todd W. Crane'
'Peter S. White'
'Joseph L. Templeton'

_publ_section_title
;
Deprotonation of Cationic Tungsten(IV) Aqua-Oxo-Alkyne Complexes To
Form Dioxo-Vinyl Tungsten(VI) Complexes
;
_journal_name_full 'Inorganic Chemistry'
_journal_page_first 1081
_journal_page_last 1091
_journal_paper_doi 10.1021/ic990994y
_journal_volume 39
_journal_year 2000
_chemical_formula_moiety 'W C17.35 H25 B N6 O2 Cl0.71 '
_chemical_formula_sum 'C17.35 H25 B Cl0.71 N6 O2 W'
_chemical_formula_weight 569.33
_space_group_IT_number 2
_symmetry_cell_setting Triclinic
_symmetry_space_group_name_Hall '-P 1'
_symmetry_space_group_name_H-M 'P -1'
_cell_angle_alpha 76.759(2)
_cell_angle_beta 76.158(2)
_cell_angle_gamma 78.260(2)
_cell_formula_units_Z 2
_cell_length_a 7.9595(7)
_cell_length_b 8.6224(8)
_cell_length_c 16.4166(15)
_cell_measurement_reflns_used 5779
_cell_measurement_temperature 193
_cell_measurement_theta_max 25.00
_cell_measurement_theta_min 1.50
_cell_volume 1051.61(17)
_computing_cell_refinement 'Bruker SAINT'
_computing_data_collection 'Bruker SMART'
_computing_data_reduction 'Bruker SAINT/NRCVAX DATRD2'
_computing_molecular_graphics NRCVAX
_computing_publication_material 'NRCVAX TABLES Jan 94 Version'
_computing_structure_refinement 'NRCVAX LSTSQ'
_computing_structure_solution 'NRCVAX SOLVER'
_diffrn_ambient_temperature 193
_diffrn_measurement_device 'Bruker SMART 1K  '
_diffrn_measurement_method 'Omega scan        '
_diffrn_radiation_monochromator graphite
_diffrn_radiation_source 'xray tube'
_diffrn_radiation_type 'Molybdenum K\a'
_diffrn_radiation_wavelength 0.70930
_diffrn_reflns_av_R_equivalents 0.030
_diffrn_reflns_limit_h_max 9
_diffrn_reflns_limit_h_min -9
_diffrn_reflns_limit_k_max 10
_diffrn_reflns_limit_k_min 0
_diffrn_reflns_limit_l_max 19
_diffrn_reflns_limit_l_min -18
_diffrn_reflns_number 6180
_diffrn_reflns_theta_max 24.99
_diffrn_reflns_theta_min 0.00
_exptl_absorpt_coefficient_mu 5.61
_exptl_absorpt_correction_T_max 1.0000
_exptl_absorpt_correction_T_min 1.0000
_exptl_absorpt_correction_type none
_exptl_crystal_density_diffrn 1.798
_exptl_crystal_F_000 555.62
_exptl_crystal_size_max 0.15
_exptl_crystal_size_mid 0.15
_exptl_crystal_size_min 0.20
_refine_diff_density_max 2.47
_refine_diff_density_min -1.52
_refine_ls_goodness_of_fit_obs 3.31
_refine_ls_matrix_type full
_refine_ls_number_parameters 271
_refine_ls_number_reflns 3353
_refine_ls_R_factor_all 0.050
_refine_ls_R_factor_obs 0.044
_refine_ls_shift/esd_max 0.001
_refine_ls_structure_factor_coef F
_refine_ls_weighting_details 'w = 1/\s^2^(F)'
_refine_ls_weighting_scheme calc
_refine_ls_wR_factor_all 0.048
_refine_ls_wR_factor_obs 0.048
_reflns_number_observed 3354
_reflns_number_total 3714
_reflns_observed_criterion 'Inet > 2.5\s(Inet)'
_cod_depositor_comments
;
The following automatic conversions were performed:

'_atom_site_thermal_displace_type' tag value 'Uij' was replaced with
'Uani' value as specified in the replacement file
'/home/robertas/cod-tools/perl-scripts/inputs/replacement_values.lst'
(30 times).

Automatic conversion script
Id: cif_fix_values 3143 2015-03-26 13:38:13Z robertas 

The following automatic conversions were performed:

'_refine_ls_weighting_scheme' value '1/\s^2^(F)' was changed to
'calc'. New tag '_refine_ls_weighting_details' was created. The value
of the new tag was set to 'w = 1/\s^2^(F)'.

Automatic conversion script
Id: cif_fix_values 3143 2015-03-26 13:38:13Z robertas 
;
_cod_original_formula_sum 'W C17.35 H25 B N6 O2 Cl0.71 '
_cod_database_code 4300159

loop_
_symmetry_equiv_pos_as_xyz
x,y,z
-x,-y,-z

loop_
_atom_site_aniso_label
_atom_site_aniso_U_11
_atom_site_aniso_U_22
_atom_site_aniso_U_33
_atom_site_aniso_U_12
_atom_site_aniso_U_13
_atom_site_aniso_U_23
_atom_site_aniso_type_symbol
W1 0.02564(15) 0.01919(16) 0.02644(16) -0.00332(12) -0.00612(12) -0.00634(13) W
O1 0.032(3) 0.027(3) 0.035(3) -0.006(3) -0.010(3) -0.003(3) O
O2 0.030(3) 0.030(3) 0.039(4) -0.002(3) -0.011(3) -0.008(3) O
C1 0.033(5) 0.021(5) 0.036(5) -0.007(4) -0.010(4) -0.004(4) C
C2 0.057(7) 0.049(7) 0.040(6) -0.022(5) -0.003(5) 0.002(5) C
B10 0.013(4) 0.004(4) 0.017(4) 0.000(3) -0.011(3) 0.003(3) B
N11 0.026(4) 0.025(4) 0.022(4) -0.008(3) -0.006(3) -0.004(3) N
N12 0.022(3) 0.019(4) 0.025(4) -0.002(3) -0.004(3) -0.005(3) N
C13 0.030(5) 0.025(5) 0.026(4) -0.008(4) -0.008(4) 0.000(4) C
C14 0.033(5) 0.037(5) 0.025(4) -0.009(4) -0.004(4) -0.004(4) C
C15 0.024(4) 0.028(5) 0.025(4) -0.003(4) -0.008(3) -0.006(4) C
C16 0.040(5) 0.027(5) 0.033(5) -0.008(4) -0.007(4) 0.000(4) C
C17 0.037(5) 0.035(5) 0.035(5) -0.001(4) -0.003(4) -0.015(4) C
N21 0.025(4) 0.021(4) 0.034(4) -0.002(3) -0.006(3) -0.007(3) N
N22 0.024(3) 0.014(3) 0.027(4) -0.001(3) -0.006(3) -0.004(3) N
C23 0.022(4) 0.025(5) 0.029(5) 0.001(3) -0.002(3) -0.004(4) C
C24 0.020(4) 0.033(5) 0.033(5) 0.004(4) -0.005(4) -0.004(4) C
C25 0.021(4) 0.041(5) 0.027(4) -0.007(4) -0.002(3) -0.005(4) C
C26 0.032(5) 0.031(5) 0.040(5) 0.005(4) -0.010(4) -0.009(4) C
C27 0.023(4) 0.033(5) 0.046(6) -0.007(4) -0.013(4) -0.005(4) C
N31 0.026(4) 0.023(4) 0.022(3) -0.003(3) -0.007(3) -0.002(3) N
N32 0.024(4) 0.021(4) 0.027(4) -0.002(3) -0.007(3) -0.008(3) N
C33 0.036(5) 0.027(5) 0.028(5) -0.005(4) -0.010(4) -0.009(4) C
C34 0.051(6) 0.018(4) 0.030(5) 0.001(4) -0.023(4) 0.000(4) C
C35 0.031(5) 0.024(5) 0.032(5) -0.002(4) -0.007(4) -0.007(4) C
C36 0.066(7) 0.029(5) 0.042(6) 0.000(5) -0.028(5) -0.015(5) C
C37 0.053(6) 0.029(5) 0.031(5) -0.009(4) -0.018(4) -0.006(4) C
C41 0.112(9) 0.078(4) 0.019(9) -0.035(4) 0.006(7) -0.001(7) C
Cl42 0.112(9) 0.078(4) 0.019(9) -0.035(4) 0.006(7) -0.001(7) Cl
Cl43 0.112(9) 0.078(4) 0.019(9) -0.035(4) 0.006(7) -0.001(7) Cl

loop_
_atom_site_label
_atom_site_fract_x
_atom_site_fract_y
_atom_site_fract_z
_atom_site_U_iso_or_equiv
_atom_site_thermal_displace_type
_atom_site_calc_flag
_atom_site_refinement_flags
_atom_site_type_symbol
W1 0.46546(4) 0.09694(4) 0.205307(23) 0.02331(16) Uani ? . W
O1 0.3785(7) 0.0398(7) 0.1328(4) 0.031(3) Uani ? . O
O2 0.6499(7) -0.0449(7) 0.2157(4) 0.032(3) Uani ? . O
C1 0.2954(11) -0.0091(10) 0.3166(6) 0.030(5) Uani ? . C
C2 0.1945(14) 0.0528(13) 0.3803(7) 0.050(6) Uani ? . C
B10 0.4482(10) 0.4916(9) 0.2141(5) 0.011(4) Uani ? . B
N11 0.5920(8) 0.2911(8) 0.1208(4) 0.024(4) Uani ? . N
N12 0.5683(8) 0.4469(8) 0.1342(4) 0.022(4) Uani ? . N
C13 0.6675(10) 0.5330(10) 0.0681(5) 0.027(4) Uani ? . C
C14 0.7549(11) 0.4330(11) 0.0117(5) 0.031(5) Uani ? . C
C15 0.7052(10) 0.2836(10) 0.0469(5) 0.025(4) Uani ? . C
C16 0.6736(12) 0.7085(10) 0.0622(6) 0.034(5) Uani ? . C
C17 0.7653(12) 0.1295(11) 0.0139(6) 0.036(5) Uani ? . C
N21 0.2409(8) 0.3126(8) 0.2105(4) 0.026(4) Uani ? . N
N22 0.2606(8) 0.4633(7) 0.2187(4) 0.022(4) Uani ? . N
C23 0.1077(10) 0.5626(10) 0.2196(5) 0.027(4) Uani ? . C
C24 -0.0140(10) 0.4800(10) 0.2119(6) 0.030(5) Uani ? . C
C25 0.0729(10) 0.3219(11) 0.2059(5) 0.030(5) Uani ? . C
C26 0.0835(11) 0.7374(11) 0.2272(6) 0.035(5) Uani ? . C
C27 -0.0016(11) 0.1825(11) 0.1954(6) 0.033(5) Uani ? . C
N31 0.5349(8) 0.2184(8) 0.3022(4) 0.024(4) Uani ? . N
N32 0.5148(8) 0.3850(7) 0.2936(4) 0.023(4) Uani ? . N
C33 0.5773(11) 0.4181(10) 0.3560(5) 0.029(5) Uani ? . C
C34 0.6383(12) 0.2735(10) 0.4052(6) 0.032(5) Uani ? . C
C35 0.6109(11) 0.1535(10) 0.3692(6) 0.029(5) Uani ? . C
C36 0.5740(14) 0.5879(11) 0.3662(6) 0.042(6) Uani ? . C
C37 0.6605(12) -0.0219(11) 0.3979(6) 0.036(5) Uani ? . C
C41 0.131(4) 0.455(3) 0.4535(17) 0.072(8) Uani ? . C
Cl42 0.055(4) 0.664(3) 0.4535(10) 0.072(8) Uani ? . Cl
Cl43 -0.028(4) 0.340(3) 0.5218(10) 0.072(8) Uani ? . Cl
H1 0.293 -0.122 0.321 0.0402 Uiso ? . H
H2a 0.135 -0.028 0.420 0.0586 Uiso ? . H
H2b 0.181 0.163 0.386 0.0586 Uiso ? . H
H10 0.446 0.603 0.214 0.0213 Uiso ? . H
H14 0.836 0.460 -0.041 0.0413 Uiso ? . H
H16a 0.751 0.746 0.010 0.0435 Uiso ? . H
H16b 0.559 0.771 0.063 0.0435 Uiso ? . H
H16c 0.717 0.720 0.110 0.0435 Uiso ? . H
H17a 0.846 0.149 -0.040 0.0459 Uiso ? . H
H17b 0.823 0.051 0.054 0.0459 Uiso ? . H
H17c 0.667 0.090 0.006 0.0459 Uiso ? . H
H24 -0.135 0.521 0.211 0.0384 Uiso ? . H
H26a -0.036 0.786 0.227 0.0439 Uiso ? . H
H26b 0.113 0.745 0.279 0.0439 Uiso ? . H
H26c 0.159 0.793 0.180 0.0439 Uiso ? . H
H27a -0.124 0.215 0.194 0.0443 Uiso ? . H
H27b 0.060 0.149 0.143 0.0443 Uiso ? . H
H27c 0.013 0.095 0.242 0.0443 Uiso ? . H
H34 0.690 0.260 0.454 0.0432 Uiso ? . H
H36a 0.624 0.585 0.414 0.0555 Uiso ? . H
H36b 0.642 0.643 0.315 0.0555 Uiso ? . H
H36c 0.456 0.644 0.375 0.0555 Uiso ? . H
H37a 0.712 -0.042 0.447 0.0476 Uiso ? . H
H37b 0.557 -0.072 0.412 0.0476 Uiso ? . H
H37c 0.743 -0.066 0.353 0.0476 Uiso ? . H

loop_
_atom_type_symbol
_atom_type_description
_atom_type_scat_dispersion_real
_atom_type_scat_dispersion_imag
_atom_type_scat_source
W ? -0.849 6.872 'International Tables Vol. IV Table 2.2B'
C ? 0.003 0.002 'International Tables Vol. IV Table 2.2B'
H ? 0.000 0.000 'International Tables Vol. IV Table 2.2B'
B ? 0.001 0.001 'International Tables Vol. IV Table 2.2B'
N ? 0.006 0.003 'International Tables Vol. IV Table 2.2B'
O ? 0.011 0.006 'International Tables Vol. IV Table 2.2B'
Cl ? 0.148 0.159 'International Tables Vol. IV Table 2.2B'

loop_
_geom_angle_atom_site_label_1
_geom_angle_atom_site_label_2
_geom_angle_atom_site_label_3
_geom_angle
_geom_angle_site_symmetry_1
_geom_angle_site_symmetry_2
_geom_angle_site_symmetry_3
_geom_angle_publ_flag
O1 W1 O2 104.2(3) ? ? ? ?
O1 W1 C1 96.2(3) ? ? ? ?
O1 W1 N11 98.7(3) ? ? ? ?
O1 W1 N21 88.3(3) ? ? ? ?
O1 W1 N31 168.03(25) ? ? ? ?
O2 W1 C1 97.1(3) ? ? ? ?
O2 W1 N11 98.4(3) ? ? ? ?
O2 W1 N21 167.5(3) ? ? ? ?
O2 W1 N31 87.79(25) ? ? ? ?
C1 W1 N11 155.1(3) ? ? ? ?
C1 W1 N21 82.4(3) ? ? ? ?
C1 W1 N31 82.5(3) ? ? ? ?
N11 W1 N21 78.21(24) ? ? ? ?
N11 W1 N31 78.69(23) ? ? ? ?
N21 W1 N31 79.71(23) ? ? ? ?
W1 C1 C2 131.0(7) ? ? ? ?
N12 B10 N22 110.4(6) ? ? ? ?
N12 B10 N32 109.5(6) ? ? ? ?
N22 B10 N32 108.5(6) ? ? ? ?
W1 N11 N12 125.6(5) ? ? ? ?
W1 N11 C15 127.1(5) ? ? ? ?
N12 N11 C15 107.4(6) ? ? ? ?
B10 N12 N11 119.5(6) ? ? ? ?
B10 N12 C13 131.8(6) ? ? ? ?
N11 N12 C13 108.6(6) ? ? ? ?
N12 C13 C14 108.2(7) ? ? ? ?
N12 C13 C16 122.8(7) ? ? ? ?
C14 C13 C16 129.0(7) ? ? ? ?
C13 C14 C15 106.2(7) ? ? ? ?
N11 C15 C14 109.6(7) ? ? ? ?
N11 C15 C17 121.7(7) ? ? ? ?
C14 C15 C17 128.7(7) ? ? ? ?
W1 N21 N22 123.7(5) ? ? ? ?
W1 N21 C25 129.6(5) ? ? ? ?
N22 N21 C25 106.7(6) ? ? ? ?
B10 N22 N21 117.2(6) ? ? ? ?
B10 N22 C23 132.6(6) ? ? ? ?
N21 N22 C23 109.7(6) ? ? ? ?
N22 C23 C24 108.7(7) ? ? ? ?
N22 C23 C26 123.4(7) ? ? ? ?
C24 C23 C26 127.9(7) ? ? ? ?
C23 C24 C25 106.3(7) ? ? ? ?
N21 C25 C24 108.6(7) ? ? ? ?
N21 C25 C27 123.4(8) ? ? ? ?
C24 C25 C27 128.0(7) ? ? ? ?
W1 N31 N32 122.5(5) ? ? ? ?
W1 N31 C35 130.3(5) ? ? ? ?
N32 N31 C35 107.0(6) ? ? ? ?
B10 N32 N31 118.0(6) ? ? ? ?
B10 N32 C33 133.2(6) ? ? ? ?
N31 N32 C33 108.4(6) ? ? ? ?
N32 C33 C34 108.5(7) ? ? ? ?
N32 C33 C36 122.5(8) ? ? ? ?
C34 C33 C36 129.0(8) ? ? ? ?
C33 C34 C35 105.9(8) ? ? ? ?
N31 C35 C34 110.1(7) ? ? ? ?
N31 C35 C37 123.9(7) ? ? ? ?
C34 C35 C37 125.9(8) ? ? ? ?
Cl42 C41 Cl42a 104.8(16) ? ? ? ?
Cl42 C41 Cl43 109.5(18) ? ? ? ?
Cl42 C41 Cl43a 12.4(8) ? ? ? ?
Cl42a C41 Cl43 7.7(11) ? ? ? ?
Cl42a C41 Cl43a 93.7(15) ? ? ? ?
Cl43 C41 Cl43a 99.1(17) ? ? ? ?
C41 Cl42 C41a 75.2(15) ? ? ? ?
C41 Cl42 Cl43 35.3(11) ? ? ? ?
C41 Cl42 Cl43a 98(5) ? ? ? ?
C41a Cl42 Cl43 40.3(10) ? ? ? ?
C41a Cl42 Cl43a 35(6) ? ? ? ?
Cl43 Cl42 Cl43a 69(6) ? ? ? ?
C41 Cl43 C41a 80.9(17) ? ? ? ?
C41 Cl43 Cl42 35.3(11) ? ? ? ?
C41 Cl43 Cl42a 136(7) ? ? ? ?
C41 Cl43 Cl43a 41.8(12) ? ? ? ?
C41a Cl43 Cl42 46.0(11) ? ? ? ?
C41a Cl43 Cl42a 69(5) ? ? ? ?
C41a Cl43 Cl43a 39.1(11) ? ? ? ?
Cl42 Cl43 Cl42a 110(6) ? ? ? ?
Cl42 Cl43 Cl43a 7.9(5) ? ? ? ?
Cl42a Cl43 Cl43a 102(6) ? ? ? ?

loop_
_geom_bond_atom_site_label_1
_geom_bond_atom_site_label_2
_geom_bond_distance
_geom_bond_site_symmetry_1
_geom_bond_site_symmetry_2
_geom_bond_publ_flag
W1 O1 1.714(6) ? ? ?
W1 O2 1.724(6) ? ? ?
W1 C1 2.135(8) ? ? ?
W1 N11 2.167(6) ? ? ?
W1 N21 2.304(6) ? ? ?
W1 N31 2.313(6) ? ? ?
C1 C2 1.304(13) ? ? ?
B10 N12 1.505(10) ? ? ?
B10 N22 1.543(10) ? ? ?
B10 N32 1.552(10) ? ? ?
N11 N12 1.379(9) ? ? ?
N11 C15 1.332(10) ? ? ?
N12 C13 1.345(10) ? ? ?
C13 C14 1.378(12) ? ? ?
C13 C16 1.503(12) ? ? ?
C14 C15 1.381(12) ? ? ?
C15 C17 1.496(12) ? ? ?
N21 N22 1.381(9) ? ? ?
N21 C25 1.342(10) ? ? ?
N22 C23 1.337(10) ? ? ?
C23 C24 1.358(12) ? ? ?
C23 C26 1.510(12) ? ? ?
C24 C25 1.412(12) ? ? ?
C25 C27 1.503(12) ? ? ?
N31 N32 1.391(9) ? ? ?
N31 C35 1.337(11) ? ? ?
N32 C33 1.348(10) ? ? ?
C33 C34 1.387(12) ? ? ?
C33 C36 1.505(12) ? ? ?
C34 C35 1.379(12) ? ? ?
C35 C37 1.478(12) ? ? ?
C41 Cl42 1.78(4) ? ? ?
C41 Cl42a 2.10(4) ? ? ?
C41 Cl43 1.78(4) ? ? ?
C41 Cl43a 1.88(4) ? ? ?
Cl42 C41a 2.10(4) ? ? ?
Cl42 Cl43 2.91(4) ? ? ?
Cl42 Cl43a 0.408(24) ? ? ?
Cl43 C41a 1.88(4) ? ? ?
Cl43 Cl42a 0.408(24) ? ? ?
Cl43 Cl43a 2.79(6) ? ? ?
